data_7204870
loop_
_publ_author_name
'Ando, Shinji'
'Nishida, Jun-ichi'
'Inoue, Youji'
'Tokito, Shizuo'
'Yamashita, Yoshiro'

_publ_section_title
;
 Synthesis, physical properties, and field-effect transistors of novel
 thiophene/thiazolothiazole co-oligomers
;
_journal_issue 12
_journal_name_full 'Journal of Materials Chemistry'
_journal_page_first 1787
_journal_paper_doi 10.1039/b403699a
_journal_volume 14
_journal_year 2004
_chemical_formula_moiety 'C20 H10 N2 S6 '
_chemical_formula_sum 'C20 H10 N2 S6'
_chemical_formula_weight 470.67
_chemical_name_common 2,5-Bis-(2,2')bithiophenyl-5-yl-thiazolo(5,4-d)thiazole
_space_group_IT_number 2
_symmetry_cell_setting triclinic
_symmetry_Int_Tables_number 2
_symmetry_space_group_name_Hall '-P 1'
_symmetry_space_group_name_H-M 'P -1'
_cell_angle_alpha 87.74(4)
_cell_angle_beta 81.23(4)
_cell_angle_gamma 82.53(4)
_cell_formula_units_Z 2
_cell_length_a 6.054(3)
_cell_length_b 8.226(4)
_cell_length_c 19.641(9)
_cell_measurement_reflns_used 9742
_cell_measurement_temperature 296.2
_cell_measurement_theta_max 27.4
_cell_measurement_theta_min 3.2
_cell_volume 958.3(8)
_computing_cell_refinement PROCESS-AUTO
_computing_data_collection PROCESS-AUTO
_computing_data_reduction 'teXsan Ver. 1.11'
_computing_publication_material 'teXsan Ver. 1.11'
_computing_structure_refinement 'teXsan Ver. 1.10'
_computing_structure_solution SIR97
_diffrn_detector_area_resol_mean 10.00
_diffrn_measured_fraction_theta_full 1.0023
_diffrn_measured_fraction_theta_max 1.0023
_diffrn_measurement_device_type 'Rigaku RAXIS-RAPID Imaging Plate'
_diffrn_measurement_method \w
_diffrn_radiation_type 'Mo K\a'
_diffrn_radiation_wavelength 0.7107
_diffrn_reflns_av_R_equivalents 0.020
_diffrn_reflns_limit_h_max 7
_diffrn_reflns_limit_h_min -7
_diffrn_reflns_limit_k_max 10
_diffrn_reflns_limit_k_min -10
_diffrn_reflns_limit_l_max 25
_diffrn_reflns_limit_l_min -25
_diffrn_reflns_number 9244
_diffrn_reflns_theta_full 27.40
_diffrn_reflns_theta_max 27.40
_exptl_absorpt_coefficient_mu 0.723
_exptl_absorpt_correction_T_max 0.930
_exptl_absorpt_correction_T_min 0.742
_exptl_absorpt_correction_type multi-scan
_exptl_absorpt_process_details '(Higashi, 1995)'
_exptl_crystal_colour orange
_exptl_crystal_density_diffrn 1.631
_exptl_crystal_density_method 'not measured'
_exptl_crystal_description platelet
_exptl_crystal_size_max 0.500
_exptl_crystal_size_mid 0.300
_exptl_crystal_size_min 0.100
_refine_diff_density_max 0.83
_refine_diff_density_min -0.89
_refine_ls_extinction_method none
_refine_ls_goodness_of_fit_ref 2.136
_refine_ls_hydrogen_treatment noref
_refine_ls_number_parameters 228
_refine_ls_number_reflns 4339
_refine_ls_R_factor_gt 0.0648
_refine_ls_shift/su_max 0.0010
_refine_ls_structure_factor_coef Fsqd
_refine_ls_weighting_details 'w = 1/[\s^2^(Fo^2^) + (0.05000(Max(Fo^2^,0) + 2Fc^2^)/3)^2^]'
_refine_ls_weighting_scheme calc
_refine_ls_wR_factor_ref 0.1630
_reflns_number_gt 3411
_reflns_number_total 4339
_reflns_threshold_expression F^2^>2.0\s(F^2^)
_cod_data_source_file b403699a.txt
_cod_data_source_block TTFZTT_
_cod_original_sg_symbol_H-M 'P -1         '
_cod_original_formula_sum 'C20 H10 N2 S6 '
_cod_database_code 7204870

loop_
_symmetry_equiv_pos_as_xyz
x,y,z
-x,-y,-z

loop_
_atom_site_label
_atom_site_type_symbol
_atom_site_fract_x
_atom_site_fract_y
_atom_site_fract_z
_atom_site_U_iso_or_equiv
_atom_site_adp_type
_atom_site_occupancy
_atom_site_calc_flag
_atom_site_refinement_flags
_atom_site_disorder_assembly
_atom_site_disorder_group
S(1) S -0.1976(2) 0.7173(1) 0.40421(5) 0.0548(3) Uani 1.00 d . . .
S(2) S 0.1545(1) 0.5869(1) 0.19995(4) 0.0377(2) Uani 1.00 d . . .
S(3) S -0.0986(1) 0.2984(1) 0.05276(5) 0.0401(2) Uani 1.00 d . . .
S(4) S 0.5522(1) 0.2230(1) -0.04717(5) 0.0421(2) Uani 1.00 d . . .
S(5) S 0.3174(1) -0.0254(1) -0.20821(4) 0.0374(2) Uani 1.00 d . . .
S(6) S 0.7260(3) -0.3404(2) -0.35993(8) 0.0533(4) Uiso 0.60 d P . .
S(180) S 0.3173 -0.1740 -0.3608 0.0480 Uiso 0.40 d P . .
N(1) N 0.2915(5) 0.3845(4) 0.0686(1) 0.0364(8) Uani 1.00 d . . .
N(2) N 0.1615(5) 0.1364(4) -0.0632(1) 0.0355(7) Uani 1.00 d . . .
C(1) C -0.0342(8) 0.8249(6) 0.4438(2) 0.053(1) Uani 1.00 d . . .
C(2) C 0.1505(7) 0.8587(5) 0.4016(2) 0.049(1) Uani 1.00 d . . .
C(3) C 0.1676(6) 0.7984(4) 0.3337(2) 0.0378(9) Uani 1.00 d . . .
C(4) C -0.0166(6) 0.7172(4) 0.3277(2) 0.0343(8) Uani 1.00 d . . .
C(5) C -0.0590(6) 0.6307(4) 0.2686(2) 0.0325(8) Uani 1.00 d . . .
C(6) C -0.2496(6) 0.5680(5) 0.2583(2) 0.0413(10) Uani 1.00 d . . .
C(7) C -0.2266(6) 0.4855(5) 0.1959(2) 0.0406(10) Uani 1.00 d . . .
C(8) C -0.0151(6) 0.4836(4) 0.1585(2) 0.0330(8) Uani 1.00 d . . .
C(9) C 0.0767(5) 0.3984(4) 0.0952(2) 0.0323(8) Uani 1.00 d . . .
C(10) C 0.3186(6) 0.2901(4) 0.0114(2) 0.0323(8) Uani 1.00 d . . .
C(11) C 0.1330(5) 0.2321(4) -0.0065(2) 0.0325(8) Uani 1.00 d . . .
C(12) C 0.3768(6) 0.1211(4) -0.0891(2) 0.0315(8) Uani 1.00 d . . .
C(13) C 0.4782(6) 0.0253(4) -0.1490(2) 0.0323(8) Uani 1.00 d . . .
C(14) C 0.6988(6) -0.0365(5) -0.1664(2) 0.0385(9) Uani 1.00 d . . .
C(15) C 0.7392(6) -0.1253(5) -0.2276(2) 0.0376(9) Uani 1.00 d . . .
C(16) C 0.5494(6) -0.1299(4) -0.2571(2) 0.0321(8) Uani 1.00 d . . .
C(17) C 0.5293(6) -0.2077(4) -0.3212(2) 0.0358(7) Uiso 1.00 d . . .
C(18) C 0.3173(3) -0.1740(2) -0.36084(10) 0.0480(4) Uiso 0.60 d P . .
C(19) C 0.4003(9) -0.2940(7) -0.4217(3) 0.070(1) Uiso 1.00 d . . .
C(20) C 0.6025(8) -0.3748(6) -0.4211(2) 0.061(1) Uiso 1.00 d . . .
C(60) C 0.7260 -0.3404 -0.3599 0.0533 Uiso 0.40 d P . .
H(1) H -0.0698 0.8569 0.4911 0.0615 Uiso 1.00 calc . . .
H(2) H 0.2618 0.9178 0.4158 0.0584 Uiso 1.00 calc . . .
H(3) H 0.2888 0.8122 0.2970 0.0458 Uiso 1.00 calc . . .
H(4) H -0.3855 0.5805 0.2905 0.0496 Uiso 1.00 calc . . .
H(5) H -0.3447 0.4354 0.1810 0.0483 Uiso 1.00 calc . . .
H(6) H 0.8145 -0.0208 -0.1395 0.0464 Uiso 1.00 calc . . .
H(7) H 0.8855 -0.1773 -0.2470 0.0445 Uiso 1.00 calc . . .

loop_
_atom_site_aniso_label
_atom_site_aniso_U_11
_atom_site_aniso_U_22
_atom_site_aniso_U_33
_atom_site_aniso_U_12
_atom_site_aniso_U_13
_atom_site_aniso_U_23
S(1) 0.0594(6) 0.0672(7) 0.0376(5) -0.0200(5) 0.0091(5) -0.0191(5)
S(2) 0.0356(4) 0.0491(5) 0.0290(4) -0.0107(4) 0.0006(3) -0.0119(4)
S(3) 0.0299(4) 0.0543(6) 0.0375(5) -0.0048(4) -0.0054(3) -0.0182(4)
S(4) 0.0343(4) 0.0585(6) 0.0355(4) -0.0156(4) 0.0014(4) -0.0197(4)
S(5) 0.0311(4) 0.0471(5) 0.0350(4) -0.0020(4) -0.0066(3) -0.0157(4)
N(1) 0.039(2) 0.041(2) 0.031(1) -0.011(1) -0.003(1) -0.011(1)
N(2) 0.033(1) 0.044(2) 0.031(1) -0.005(1) -0.008(1) -0.014(1)
C(1) 0.069(3) 0.055(3) 0.036(2) -0.010(2) -0.004(2) -0.016(2)
C(2) 0.059(2) 0.045(2) 0.048(2) -0.009(2) -0.016(2) -0.012(2)
C(3) 0.047(2) 0.033(2) 0.034(2) -0.005(1) -0.005(2) -0.005(1)
C(4) 0.041(2) 0.032(2) 0.029(2) -0.002(1) -0.001(1) -0.006(1)
C(5) 0.038(2) 0.032(2) 0.025(1) 0.001(1) -0.001(1) -0.007(1)
C(6) 0.035(2) 0.043(2) 0.043(2) -0.004(2) 0.005(2) -0.011(2)
C(7) 0.034(2) 0.043(2) 0.046(2) -0.008(2) -0.004(2) -0.010(2)
C(8) 0.036(2) 0.034(2) 0.029(2) -0.004(1) -0.006(1) -0.007(1)
C(9) 0.036(2) 0.033(2) 0.029(2) -0.004(1) -0.008(1) -0.006(1)
C(10) 0.034(2) 0.036(2) 0.028(1) -0.009(1) -0.004(1) -0.007(1)
C(11) 0.031(2) 0.036(2) 0.031(2) -0.003(1) -0.008(1) -0.005(1)
C(12) 0.036(2) 0.034(2) 0.027(1) -0.005(1) -0.009(1) -0.008(1)
C(13) 0.037(2) 0.033(2) 0.028(1) -0.005(1) -0.007(1) -0.006(1)
C(14) 0.036(2) 0.045(2) 0.036(2) -0.005(2) -0.010(1) -0.004(2)
C(15) 0.033(2) 0.043(2) 0.035(2) 0.000(1) -0.003(1) -0.006(2)
C(16) 0.037(2) 0.030(2) 0.029(2) -0.003(1) -0.003(1) -0.005(1)

loop_
_atom_type_symbol
_atom_type_description
_atom_type_scat_dispersion_real
_atom_type_scat_dispersion_imag
_atom_type_scat_source
C C 0.003 0.002
;International Tables for Crystallography
(1992, Vol. C, Tables 4.2.6.8 and 6.1.1.1)
;
H H 0.000 0.000
;International Tables for Crystallography
(1992, Vol. C, Table 6.1.1.2)
;
N N 0.006 0.003
;International Tables for Crystallography
(1992, Vol. C, Tables 4.2.6.8 and 6.1.1.1)
;
S S 0.125 0.123
;International Tables for Crystallography
(1992, Vol. C, Tables 4.2.6.8 and 6.1.1.1)
;

loop_
_geom_angle_atom_site_label_1
_geom_angle_atom_site_label_2
_geom_angle_atom_site_label_3
_geom_angle
_geom_angle_site_symmetry_1
_geom_angle_site_symmetry_2
_geom_angle_site_symmetry_3
_geom_angle_publ_flag
C(1) S(1) C(4) 92.1(2) . . . yes
C(5) S(2) C(8) 91.7(2) . . . yes
C(9) S(3) C(11) 88.5(2) . . . yes
C(10) S(4) C(12) 88.1(2) . . . yes
C(13) S(5) C(16) 91.8(2) . . . yes
C(17) S(6) C(20) 97.3(2) . . . yes
C(17) S(180) C(19) 99.0(2) . . . yes
C(9) N(1) C(10) 107.5(3) . . . yes
C(11) N(2) C(12) 107.6(3) . . . yes
S(1) C(1) C(2) 112.1(3) . . . yes
C(1) C(2) C(3) 114.0(4) . . . yes
C(2) C(3) C(4) 110.5(3) . . . yes
S(1) C(4) C(3) 111.2(2) . . . yes
S(1) C(4) C(5) 120.4(3) . . . yes
C(3) C(4) C(5) 128.3(3) . . . yes
S(2) C(5) C(4) 119.9(3) . . . yes
S(2) C(5) C(6) 110.7(2) . . . yes
C(4) C(5) C(6) 129.3(3) . . . yes
C(5) C(6) C(7) 113.6(3) . . . yes
C(6) C(7) C(8) 112.6(3) . . . yes
S(2) C(8) C(7) 111.4(2) . . . yes
S(2) C(8) C(9) 120.2(3) . . . yes
C(7) C(8) C(9) 128.2(3) . . . yes
S(3) C(9) N(1) 116.7(2) . . . yes
S(3) C(9) C(8) 119.7(3) . . . yes
N(1) C(9) C(8) 123.5(3) . . . yes
S(4) C(10) N(1) 132.3(3) . . . yes
S(4) C(10) C(11) 109.1(2) . . . yes
N(1) C(10) C(11) 118.6(3) . . . yes
S(3) C(11) N(2) 132.9(3) . . . yes
S(3) C(11) C(10) 108.7(2) . . . yes
N(2) C(11) C(10) 118.3(3) . . . yes
S(4) C(12) N(2) 116.9(2) . . . yes
S(4) C(12) C(13) 118.1(3) . . . yes
N(2) C(12) C(13) 125.0(3) . . . yes
S(5) C(13) C(12) 121.0(3) . . . yes
S(5) C(13) C(14) 111.4(2) . . . yes
C(12) C(13) C(14) 127.6(3) . . . yes
C(13) C(14) C(15) 112.8(3) . . . yes
C(14) C(15) C(16) 113.3(3) . . . yes
S(5) C(16) C(15) 110.7(2) . . . yes
S(5) C(16) C(17) 121.1(3) . . . yes
C(15) C(16) C(17) 128.2(3) . . . yes
S(6) C(17) S(180) 112.3(2) . . . yes
S(6) C(17) C(16) 122.9(3) . . . yes
S(180) C(17) C(16) 124.8(3) . . . yes
C(17) C(18) C(19) 99.0(3) . . . yes
S(180) C(19) C(20) 114.9(4) . . . yes
S(6) C(20) C(19) 116.5(4) . . . yes
C(17) C(60) C(20) 97.3(2) . . . yes

loop_
_geom_bond_atom_site_label_1
_geom_bond_atom_site_label_2
_geom_bond_distance
_geom_bond_site_symmetry_1
_geom_bond_site_symmetry_2
_geom_bond_publ_flag
S(1) C(1) 1.699(4) . . yes
S(1) C(4) 1.719(3) . . yes
S(2) C(5) 1.734(3) . . yes
S(2) C(8) 1.724(3) . . yes
S(3) C(9) 1.746(3) . . yes
S(3) C(11) 1.724(3) . . yes
S(4) C(10) 1.726(3) . . yes
S(4) C(12) 1.750(3) . . yes
S(5) C(13) 1.721(3) . . yes
S(5) C(16) 1.724(3) . . yes
S(6) C(17) 1.624(4) . . yes
S(6) C(20) 1.561(5) . . yes
S(180) C(17) 1.589(4) . . yes
S(180) C(19) 1.562(5) . . yes
N(1) C(9) 1.317(4) . . yes
N(1) C(10) 1.368(4) . . yes
N(2) C(11) 1.365(4) . . yes
N(2) C(12) 1.317(4) . . yes
C(1) C(2) 1.340(6) . . yes
C(2) C(3) 1.426(5) . . yes
C(3) C(4) 1.394(5) . . yes
C(4) C(5) 1.458(4) . . yes
C(5) C(6) 1.368(5) . . yes
C(6) C(7) 1.405(5) . . yes
C(7) C(8) 1.374(5) . . yes
C(8) C(9) 1.451(4) . . yes
C(10) C(11) 1.374(5) . . yes
C(12) C(13) 1.452(4) . . yes
C(13) C(14) 1.362(5) . . yes
C(14) C(15) 1.405(5) . . yes
C(15) C(16) 1.370(5) . . yes
C(16) C(17) 1.462(5) . . yes
C(18) C(19) 1.562(6) . . yes
C(19) C(20) 1.316(7) . . yes

loop_
_geom_contact_atom_site_label_1
_geom_contact_atom_site_label_2
_geom_contact_distance
_geom_contact_site_symmetry_1
_geom_contact_site_symmetry_2
_geom_contact_publ_flag
S(1) C(20) 3.547(5) . 1_466 ?
S(3) S(4) 3.226(1) . 1_455 ?
S(4) N(1) 3.474(3) . 2_665 ?
S(6) C(4) 3.445(4) . 2_655 ?
S(6) C(5) 3.535(4) . 2_655 ?
N(1) C(14) 3.382(5) . 2_655 ?
C(3) C(15) 3.389(5) . 2_665 ?
C(3) C(16) 3.570(5) . 2_665 ?
C(4) C(60) 3.445(4) . 2_655 ?
C(5) C(60) 3.535(4) . 2_655 ?
C(8) C(15) 3.523(5) . 2_655 ?
C(9) C(14) 3.443(5) . 2_655 ?
C(9) C(15) 3.581(5) . 2_655 ?

loop_
_geom_torsion_atom_site_label_1
_geom_torsion_atom_site_label_2
_geom_torsion_atom_site_label_3
_geom_torsion_atom_site_label_4
_geom_torsion
_geom_torsion_site_symmetry_1
_geom_torsion_site_symmetry_2
_geom_torsion_site_symmetry_3
_geom_torsion_site_symmetry_4
_geom_torsion_publ_flag
S(1) C(1) C(2) C(3) 0.3(5) . . . . yes
S(1) C(4) C(3) C(2) -0.4(4) . . . . yes
S(1) C(4) C(5) S(2) -163.7(2) . . . . yes
S(1) C(4) C(5) C(6) 13.2(6) . . . . yes
S(2) C(5) C(4) C(3) 12.1(5) . . . . yes
S(2) C(5) C(6) C(7) -0.2(5) . . . . yes
S(2) C(8) C(7) C(6) -1.1(5) . . . . yes
S(2) C(8) C(9) S(3) -178.5(2) . . . . yes
S(2) C(8) C(9) N(1) 4.9(5) . . . . yes
S(3) C(9) N(1) C(10) 0.2(4) . . . . yes
S(3) C(9) C(8) C(7) 6.9(6) . . . . yes
S(3) C(11) N(2) C(12) -178.5(3) . . . . yes
S(3) C(11) C(10) S(4) 179.5(2) . . . . yes
S(3) C(11) C(10) N(1) -0.4(4) . . . . yes
S(4) C(10) N(1) C(9) -179.7(3) . . . . yes
S(4) C(10) C(11) N(2) 0.6(4) . . . . yes
S(4) C(12) N(2) C(11) -0.7(4) . . . . yes
S(4) C(12) C(13) S(5) -159.8(2) . . . . yes
S(4) C(12) C(13) C(14) 20.9(5) . . . . yes
S(5) C(13) C(12) N(2) 21.0(5) . . . . yes
S(5) C(13) C(14) C(15) 0.0(4) . . . . yes
S(5) C(16) C(15) C(14) -0.7(4) . . . . yes
S(5) C(16) C(17) S(6) -165.8(2) . . . . yes
S(5) C(16) C(17) S(180) 14.2(5) . . . . yes
S(6) C(17) S(180) C(19) 1.0(3) . . . . yes
S(6) C(17) C(16) C(15) 14.8(6) . . . . yes
S(6) C(20) C(19) S(180) 0.6(6) . . . . yes
S(180) C(17) S(6) C(20) -0.7(3) . . . . yes
S(180) C(17) C(16) C(15) -165.2(3) . . . . yes
N(1) C(9) S(3) C(11) -0.4(3) . . . . yes
N(1) C(9) C(8) C(7) -169.7(4) . . . . yes
N(1) C(10) S(4) C(12) 179.0(4) . . . . yes
N(1) C(10) C(11) N(2) -179.2(3) . . . . yes
N(2) C(11) S(3) C(9) 179.0(4) . . . . yes
N(2) C(12) S(4) C(10) 0.9(3) . . . . yes
N(2) C(12) C(13) C(14) -158.4(4) . . . . yes
C(1) S(1) C(4) C(3) 0.5(3) . . . . yes
C(1) S(1) C(4) C(5) 177.0(3) . . . . yes
C(1) C(2) C(3) C(4) 0.0(6) . . . . yes
C(2) C(1) S(1) C(4) -0.5(4) . . . . yes
C(2) C(3) C(4) C(5) -176.6(4) . . . . yes
C(3) C(4) C(5) C(6) -170.9(4) . . . . yes
C(4) C(5) S(2) C(8) 177.2(3) . . . . yes
C(4) C(5) C(6) C(7) -177.4(4) . . . . yes
C(5) S(2) C(8) C(7) 0.8(3) . . . . yes
C(5) S(2) C(8) C(9) -174.7(3) . . . . yes
C(5) C(6) C(7) C(8) 0.8(5) . . . . yes
C(6) C(5) S(2) C(8) -0.3(3) . . . . yes
C(6) C(7) C(8) C(9) 174.0(4) . . . . yes
C(8) C(9) S(3) C(11) -177.2(3) . . . . yes
C(8) C(9) N(1) C(10) 176.9(3) . . . . yes
C(9) S(3) C(11) C(10) 0.4(3) . . . . yes
C(9) N(1) C(10) C(11) 0.1(5) . . . . yes
C(10) S(4) C(12) C(13) -178.4(3) . . . . yes
C(10) C(11) N(2) C(12) 0.0(5) . . . . yes
C(11) N(2) C(12) C(13) 178.5(3) . . . . yes
C(11) C(10) S(4) C(12) -0.8(3) . . . . yes
C(12) C(13) S(5) C(16) -179.8(3) . . . . yes
C(12) C(13) C(14) C(15) 179.4(4) . . . . yes
C(13) S(5) C(16) C(15) 0.6(3) . . . . yes
C(13) S(5) C(16) C(17) -178.9(3) . . . . yes
C(13) C(14) C(15) C(16) 0.4(5) . . . . yes
C(14) C(13) S(5) C(16) -0.3(3) . . . . yes
C(14) C(15) C(16) C(17) 178.7(3) . . . . yes
C(16) C(17) S(6) C(20) 179.3(3) . . . . yes
C(16) C(17) S(180) C(19) -179.0(4) . . . . yes
C(17) S(6) C(20) C(19) 0.1(5) . . . . yes
C(17) S(180) C(19) C(20) -1.0(5) . . . . yes
C(18) C(17) S(6) C(20) -0.7(3) . . . . yes
C(18) C(17) S(6) C(20) -0.7(3) . . . . yes
